data_7122648
loop_
_publ_author_name
'Enachi, Andreea'
'Baabe, Dirk'
'Zaretzke, Marc-Kevin'
'Schweyen, Peter'
'Freytag, Matthias'
'Raeder, Jan'
'Walter, Marc D.'

_publ_section_title
;
 [(NHC)CoR<sub>2</sub>]: pre-catalysts for homogeneous olefin and alkyne
 hydrogenation.
;
_journal_issue 98
_journal_name_full 'Chemical communications (Cambridge, England)'
_journal_page_first 13798
_journal_page_last 13801
_journal_paper_doi 10.1039/c8cc08891h
_journal_volume 54
_journal_year 2018
_chemical_formula_sum 'C20 H36 Co P2'
_chemical_formula_weight 397.36
_space_group_IT_number 61
_space_group_name_Hall '-P 2ac 2ab'
_space_group_name_H-M_alt 'P b c a'
_symmetry_cell_setting orthorhombic
_symmetry_space_group_name_Hall '-P 2ac 2ab'
_symmetry_space_group_name_H-M 'P b c a'
_atom_sites_solution_hydrogens geom
_atom_sites_solution_primary direct
_atom_sites_solution_secondary difmap
_audit_creation_method SHELXL-97
_audit_update_record
;
2018-08-25 deposited with the CCDC.
2018-11-19 downloaded from the CCDC.
;
_cell_angle_alpha 90.00
_cell_angle_beta 90.00
_cell_angle_gamma 90.00
_cell_formula_units_Z 8
_cell_length_a 13.5926(4)
_cell_length_b 17.2078(7)
_cell_length_c 17.6656(7)
_cell_measurement_reflns_used 14761
_cell_measurement_temperature 100(2)
_cell_measurement_theta_max 75.5320
_cell_measurement_theta_min 4.8570
_cell_volume 4132.0(3)
_computing_cell_refinement
; 
CrysAlisPro, Agilent Technologies, 
Version 1.171.37.35 (release 13-08-2014 CrysAlis171 .NET) 
(compiled Aug 13 2014,18:06:01) 
;
_computing_data_collection
; 
CrysAlisPro, Agilent Technologies, 
Version 1.171.37.35 (release 13-08-2014 CrysAlis171 .NET) 
(compiled Aug 13 2014,18:06:01) 
;
_computing_data_reduction
; 
CrysAlisPro, Agilent Technologies, 
Version 1.171.37.35 (release 13-08-2014 CrysAlis171 .NET) 
(compiled Aug 13 2014,18:06:01) 
;
_computing_molecular_graphics 'Bruker XP'
_computing_publication_material SHELXL-97
_computing_structure_refinement 'SHELXL-97 (Sheldrick, 1997)'
_computing_structure_solution 'SHELXS-97 (Sheldrick, 1990)'
_diffrn_ambient_temperature 100(2)
_diffrn_detector_area_resol_mean 10.3543
_diffrn_measured_fraction_theta_full 1.000
_diffrn_measured_fraction_theta_max 0.993
_diffrn_measurement_device_type 'Oxford Diffraction Xcalibur, Atlas, Nova'
_diffrn_measurement_method '\w scans'
_diffrn_radiation_monochromator mirror
_diffrn_radiation_type 'Cu K\a'
_diffrn_radiation_wavelength 1.54184
_diffrn_reflns_av_R_equivalents 0.0919
_diffrn_reflns_av_sigmaI/netI 0.0328
_diffrn_reflns_limit_h_max 14
_diffrn_reflns_limit_h_min -17
_diffrn_reflns_limit_k_max 21
_diffrn_reflns_limit_k_min -21
_diffrn_reflns_limit_l_max 22
_diffrn_reflns_limit_l_min -22
_diffrn_reflns_number 59496
_diffrn_reflns_theta_full 75.00
_diffrn_reflns_theta_max 76.51
_diffrn_reflns_theta_min 4.84
_diffrn_source 'sealed X-ray tube'
_exptl_absorpt_coefficient_mu 7.935
_exptl_absorpt_correction_T_max 1.00000
_exptl_absorpt_correction_T_min 0.38102
_exptl_absorpt_correction_type multi-scan
_exptl_absorpt_process_details
; 
CrysAlisPro, Agilent Technologies, 
Version 1.171.37.35 (release 13-08-2014 CrysAlis171 .NET) 
(compiled Aug 13 2014,18:06:01) 
;
_exptl_crystal_colour yellow
_exptl_crystal_density_diffrn 1.278
_exptl_crystal_density_method 'not measured'
_exptl_crystal_description plate
_exptl_crystal_F_000 1704
_exptl_crystal_size_max 0.20
_exptl_crystal_size_mid 0.15
_exptl_crystal_size_min 0.02
_refine_diff_density_max 0.314
_refine_diff_density_min -0.380
_refine_diff_density_rms 0.058
_refine_ls_extinction_method none
_refine_ls_goodness_of_fit_ref 1.094
_refine_ls_hydrogen_treatment constr
_refine_ls_matrix_type full
_refine_ls_number_parameters 214
_refine_ls_number_reflns 4316
_refine_ls_number_restraints 0
_refine_ls_restrained_S_all 1.094
_refine_ls_R_factor_all 0.0462
_refine_ls_R_factor_gt 0.0400
_refine_ls_shift/su_max 0.001
_refine_ls_shift/su_mean 0.000
_refine_ls_structure_factor_coef Fsqd
_refine_ls_weighting_details 'calc w=1/[\s^2^(Fo^2^)+(0.0314P)^2^+3.2530P] where P=(Fo^2^+2Fc^2^)/3'
_refine_ls_weighting_scheme calc
_refine_ls_wR_factor_gt 0.0830
_refine_ls_wR_factor_ref 0.0858
_reflns_number_gt 3936
_reflns_number_total 4316
_reflns_threshold_expression >2sigma(I)
_cod_data_source_file c8cc08891h2.cif
_cod_data_source_block anen19
_cod_depositor_comments 'Adding full bibliography for 7122642--7122652.cif.'
_cod_database_code 7122648

loop_
_symmetry_equiv_pos_as_xyz
'x, y, z'
'-x+1/2, -y, z+1/2'
'-x, y+1/2, -z+1/2'
'x+1/2, -y+1/2, -z'
'-x, -y, -z'
'x-1/2, y, -z-1/2'
'x, -y-1/2, z-1/2'
'-x-1/2, y-1/2, z'

loop_
_atom_site_label
_atom_site_type_symbol
_atom_site_fract_x
_atom_site_fract_y
_atom_site_fract_z
_atom_site_U_iso_or_equiv
_atom_site_adp_type
_atom_site_occupancy
_atom_site_symmetry_multiplicity
_atom_site_calc_flag
_atom_site_refinement_flags
Co Co 0.60807(2) 0.27706(2) 0.708136(19) 0.01621(9) Uani 1 1 d .
P1 P 0.59162(4) 0.15527(3) 0.74727(3) 0.01714(12) Uani 1 1 d .
P2 P 0.53220(4) 0.30974(3) 0.81302(3) 0.01781(12) Uani 1 1 d .
C1 C 0.67888(15) 0.26095(13) 0.61208(13) 0.0188(4) Uani 1 1 d .
C2 C 0.68948(15) 0.32864(13) 0.56684(12) 0.0179(4) Uani 1 1 d .
C3 C 0.74562(17) 0.32736(14) 0.50047(13) 0.0224(5) Uani 1 1 d .
H3 H 0.7522 0.3734 0.4713 0.027 Uiso 1 1 calc R
C4 C 0.79185(17) 0.25955(14) 0.47674(13) 0.0237(5) Uani 1 1 d .
H4 H 0.8297 0.2592 0.4316 0.028 Uiso 1 1 calc R
C5 C 0.78228(17) 0.19263(14) 0.51937(14) 0.0239(5) Uani 1 1 d .
H5 H 0.8132 0.1459 0.5034 0.029 Uiso 1 1 calc R
C6 C 0.72696(16) 0.19410(13) 0.58602(13) 0.0213(5) Uani 1 1 d .
H6 H 0.7217 0.1477 0.6149 0.026 Uiso 1 1 calc R
C7 C 0.63388(17) 0.39939(13) 0.59408(13) 0.0211(5) Uani 1 1 d .
C8 C 0.62215(17) 0.38928(13) 0.67997(13) 0.0213(5) Uani 1 1 d .
H8A H 0.5634 0.4182 0.6972 0.026 Uiso 1 1 calc R
H8B H 0.6803 0.4114 0.7059 0.026 Uiso 1 1 calc R
C9 C 0.53138(18) 0.39959(15) 0.55682(14) 0.0276(5) Uani 1 1 d .
H9A H 0.5386 0.4045 0.5018 0.041 Uiso 1 1 calc R
H9B H 0.4930 0.4435 0.5762 0.041 Uiso 1 1 calc R
H9C H 0.4973 0.3509 0.5687 0.041 Uiso 1 1 calc R
C10 C 0.6861(2) 0.47624(14) 0.57548(15) 0.0306(6) Uani 1 1 d .
H10A H 0.7537 0.4745 0.5947 0.046 Uiso 1 1 calc R
H10B H 0.6507 0.5194 0.5994 0.046 Uiso 1 1 calc R
H10C H 0.6871 0.4838 0.5205 0.046 Uiso 1 1 calc R
C11 C 0.50241(16) 0.15295(13) 0.82662(13) 0.0217(5) Uani 1 1 d .
H11A H 0.4345 0.1516 0.8065 0.026 Uiso 1 1 calc R
H11B H 0.5129 0.1056 0.8574 0.026 Uiso 1 1 calc R
C12 C 0.51642(18) 0.22507(13) 0.87569(13) 0.0234(5) Uani 1 1 d .
H12A H 0.5751 0.2188 0.9083 0.028 Uiso 1 1 calc R
H12B H 0.4583 0.2327 0.9087 0.028 Uiso 1 1 calc R
C13 C 0.70268(16) 0.11181(14) 0.78904(13) 0.0222(5) Uani 1 1 d .
H13A H 0.7538 0.1097 0.7492 0.027 Uiso 1 1 calc R
H13B H 0.7269 0.1474 0.8289 0.027 Uiso 1 1 calc R
C14 C 0.69379(19) 0.03086(14) 0.82365(16) 0.0309(6) Uani 1 1 d .
H14A H 0.6423 0.0311 0.8625 0.046 Uiso 1 1 calc R
H14B H 0.7567 0.0161 0.8467 0.046 Uiso 1 1 calc R
H14C H 0.6767 -0.0066 0.7840 0.046 Uiso 1 1 calc R
C15 C 0.54384(17) 0.07858(13) 0.68477(13) 0.0222(5) Uani 1 1 d .
H15A H 0.5973 0.0596 0.6515 0.027 Uiso 1 1 calc R
H15B H 0.5204 0.0343 0.7157 0.027 Uiso 1 1 calc R
C16 C 0.45939(17) 0.10925(14) 0.63631(13) 0.0249(5) Uani 1 1 d .
H16A H 0.4050 0.1255 0.6692 0.037 Uiso 1 1 calc R
H16B H 0.4367 0.0682 0.6021 0.037 Uiso 1 1 calc R
H16C H 0.4822 0.1538 0.6066 0.037 Uiso 1 1 calc R
C17 C 0.58970(18) 0.38263(14) 0.87412(13) 0.0239(5) Uani 1 1 d .
H17A H 0.6574 0.3652 0.8860 0.029 Uiso 1 1 calc R
H17B H 0.5951 0.4318 0.8453 0.029 Uiso 1 1 calc R
C18 C 0.5368(2) 0.39959(16) 0.94853(14) 0.0335(6) Uani 1 1 d .
H18A H 0.4701 0.4184 0.9379 0.050 Uiso 1 1 calc R
H18B H 0.5731 0.4394 0.9767 0.050 Uiso 1 1 calc R
H18C H 0.5331 0.3519 0.9788 0.050 Uiso 1 1 calc R
C19 C 0.40739(16) 0.34712(14) 0.79745(14) 0.0238(5) Uani 1 1 d .
H19A H 0.3684 0.3401 0.8443 0.029 Uiso 1 1 calc R
H19B H 0.4109 0.4035 0.7867 0.029 Uiso 1 1 calc R
C20 C 0.35525(18) 0.30651(16) 0.73209(15) 0.0297(5) Uani 1 1 d .
H20A H 0.3978 0.3071 0.6873 0.045 Uiso 1 1 calc R
H20B H 0.2937 0.3337 0.7207 0.045 Uiso 1 1 calc R
H20C H 0.3408 0.2526 0.7463 0.045 Uiso 1 1 calc R

loop_
_atom_site_aniso_label
_atom_site_aniso_U_11
_atom_site_aniso_U_22
_atom_site_aniso_U_33
_atom_site_aniso_U_23
_atom_site_aniso_U_13
_atom_site_aniso_U_12
Co 0.01567(16) 0.01491(17) 0.01805(17) 0.00050(13) 0.00151(13) -0.00087(13)
P1 0.0150(2) 0.0147(3) 0.0218(3) 0.0009(2) 0.0016(2) -0.00009(19)
P2 0.0168(3) 0.0169(3) 0.0197(3) -0.0003(2) 0.0020(2) 0.0010(2)
C1 0.0144(10) 0.0194(11) 0.0226(11) -0.0026(9) -0.0006(8) -0.0003(8)
C2 0.0161(10) 0.0183(11) 0.0192(10) 0.0016(8) -0.0008(8) -0.0013(8)
C3 0.0219(11) 0.0233(12) 0.0222(11) 0.0006(9) 0.0009(9) -0.0009(9)
C4 0.0205(10) 0.0287(13) 0.0219(11) -0.0015(9) 0.0042(9) 0.0006(9)
C5 0.0204(11) 0.0235(12) 0.0277(12) -0.0034(10) 0.0023(9) 0.0013(9)
C6 0.0197(10) 0.0188(11) 0.0254(11) 0.0001(9) -0.0001(9) -0.0003(9)
C7 0.0217(11) 0.0200(11) 0.0217(11) 0.0019(9) -0.0002(8) -0.0005(9)
C8 0.0226(11) 0.0184(11) 0.0229(11) -0.0016(9) 0.0010(9) -0.0005(9)
C9 0.0290(13) 0.0286(13) 0.0252(12) -0.0006(10) -0.0043(10) 0.0081(10)
C10 0.0411(14) 0.0178(12) 0.0328(13) 0.0039(10) 0.0057(11) -0.0020(10)
C11 0.0182(10) 0.0209(11) 0.0260(11) 0.0041(9) 0.0032(9) 0.0008(9)
C12 0.0244(11) 0.0218(12) 0.0240(12) 0.0025(9) 0.0040(9) 0.0010(9)
C13 0.0178(10) 0.0223(12) 0.0266(11) -0.0010(9) -0.0023(9) 0.0015(9)
C14 0.0277(12) 0.0222(12) 0.0427(15) 0.0028(11) -0.0099(11) 0.0032(10)
C15 0.0187(10) 0.0202(11) 0.0277(12) -0.0009(9) 0.0001(9) 0.0002(9)
C16 0.0215(11) 0.0284(13) 0.0247(11) -0.0021(10) -0.0018(9) -0.0009(10)
C17 0.0235(11) 0.0235(12) 0.0245(11) 0.0004(9) -0.0013(9) -0.0004(9)
C18 0.0405(15) 0.0330(15) 0.0271(13) -0.0063(11) 0.0033(11) -0.0023(12)
C19 0.0192(10) 0.0236(12) 0.0287(12) -0.0031(9) -0.0003(9) 0.0034(9)
C20 0.0235(12) 0.0319(14) 0.0337(14) -0.0071(11) -0.0048(10) 0.0025(10)

loop_
_atom_type_symbol
_atom_type_description
_atom_type_scat_dispersion_real
_atom_type_scat_dispersion_imag
_atom_type_scat_source
C C 0.0181 0.0091 'International Tables Vol C Tables 4.2.6.8 and 6.1.1.4'
H H 0.0000 0.0000 'International Tables Vol C Tables 4.2.6.8 and 6.1.1.4'
P P 0.2955 0.4335 'International Tables Vol C Tables 4.2.6.8 and 6.1.1.4'
Co Co -2.3653 3.6143 'International Tables Vol C Tables 4.2.6.8 and 6.1.1.4'

loop_
_geom_angle_atom_site_label_1
_geom_angle_atom_site_label_2
_geom_angle_atom_site_label_3
_geom_angle
C1 Co C8 82.82(9)
C1 Co P2 173.22(7)
C8 Co P2 90.43(7)
C1 Co P1 100.65(7)
C8 Co P1 176.20(7)
P2 Co P1 86.08(2)
C15 P1 C13 103.82(11)
C15 P1 C11 101.97(11)
C13 P1 C11 102.98(11)
C15 P1 Co 121.77(8)
C13 P1 Co 115.25(8)
C11 P1 Co 108.78(8)
C17 P2 C19 104.06(11)
C17 P2 C12 103.73(11)
C19 P2 C12 105.05(11)
C17 P2 Co 118.24(8)
C19 P2 Co 113.45(8)
C12 P2 Co 111.07(8)
C6 C1 C2 116.2(2)
C6 C1 Co 128.78(18)
C2 C1 Co 114.77(16)
C3 C2 C1 120.9(2)
C3 C2 C7 123.5(2)
C1 C2 C7 115.51(19)
C4 C3 C2 120.8(2)
C5 C4 C3 119.5(2)
C4 C5 C6 119.7(2)
C5 C6 C1 122.9(2)
C2 C7 C8 105.98(18)
C2 C7 C10 113.22(19)
C8 C7 C10 110.9(2)
C2 C7 C9 108.53(19)
C8 C7 C9 109.18(19)
C10 C7 C9 108.9(2)
C7 C8 Co 111.38(15)
C12 C11 P1 109.29(15)
C11 C12 P2 108.45(16)
C14 C13 P1 117.84(16)
C16 C15 P1 110.75(16)
C18 C17 P2 115.96(18)
C20 C19 P2 112.49(16)

loop_
_geom_bond_atom_site_label_1
_geom_bond_atom_site_label_2
_geom_bond_distance
Co C1 1.970(2)
Co C8 2.003(2)
Co P2 2.1938(6)
Co P1 2.2181(6)
P1 C15 1.839(2)
P1 C13 1.839(2)
P1 C11 1.854(2)
P2 C17 1.830(2)
P2 C19 1.835(2)
P2 C12 1.842(2)
C1 C6 1.401(3)
C1 C2 1.420(3)
C2 C3 1.399(3)
C2 C7 1.512(3)
C3 C4 1.390(3)
C4 C5 1.382(3)
C5 C6 1.397(3)
C7 C8 1.535(3)
C7 C10 1.536(3)
C7 C9 1.541(3)
C11 C12 1.526(3)
C13 C14 1.526(3)
C15 C16 1.526(3)
C17 C18 1.527(3)
C19 C20 1.525(3)

loop_
_geom_torsion_atom_site_label_1
_geom_torsion_atom_site_label_2
_geom_torsion_atom_site_label_3
_geom_torsion_atom_site_label_4
_geom_torsion
C1 Co P1 C15 -49.50(11)
C8 Co P1 C15 154.9(11)
P2 Co P1 C15 131.40(9)
C1 Co P1 C13 77.57(11)
C8 Co P1 C13 -78.1(11)
P2 Co P1 C13 -101.53(9)
C1 Co P1 C11 -167.42(10)
C8 Co P1 C11 36.9(11)
P2 Co P1 C11 13.48(8)
C1 Co P2 C17 -44.6(6)
C8 Co P2 C17 -50.66(11)
P1 Co P2 C17 127.83(9)
C1 Co P2 C19 77.6(6)
C8 Co P2 C19 71.59(11)
P1 Co P2 C19 -109.92(9)
C1 Co P2 C12 -164.3(6)
C8 Co P2 C12 -170.36(11)
P1 Co P2 C12 8.13(9)
C8 Co C1 C6 164.1(2)
P2 Co C1 C6 158.0(4)
P1 Co C1 C6 -14.4(2)
C8 Co C1 C2 -9.76(16)
P2 Co C1 C2 -15.8(7)
P1 Co C1 C2 171.82(14)
C6 C1 C2 C3 -0.4(3)
Co C1 C2 C3 174.27(17)
C6 C1 C2 C7 177.67(19)
Co C1 C2 C7 -7.7(2)
C1 C2 C3 C4 0.5(3)
C7 C2 C3 C4 -177.3(2)
C2 C3 C4 C5 -0.1(4)
C3 C4 C5 C6 -0.5(3)
C4 C5 C6 C1 0.7(3)
C2 C1 C6 C5 -0.2(3)
Co C1 C6 C5 -173.98(17)
C3 C2 C7 C8 -155.8(2)
C1 C2 C7 C8 26.2(3)
C3 C2 C7 C10 -34.0(3)
C1 C2 C7 C10 148.0(2)
C3 C2 C7 C9 87.1(3)
C1 C2 C7 C9 -90.9(2)
C2 C7 C8 Co -33.1(2)
C10 C7 C8 Co -156.37(16)
C9 C7 C8 Co 83.6(2)
C1 Co C8 C7 24.58(16)
P2 Co C8 C7 -156.13(15)
P1 Co C8 C7 -180(100)
C15 P1 C11 C12 -167.18(16)
C13 P1 C11 C12 85.39(17)
Co P1 C11 C12 -37.34(17)
P1 C11 C12 P2 43.26(19)
C17 P2 C12 C11 -160.90(16)
C19 P2 C12 C11 90.15(17)
Co P2 C12 C11 -32.88(17)
C15 P1 C13 C14 -49.8(2)
C11 P1 C13 C14 56.2(2)
Co P1 C13 C14 174.50(16)
C13 P1 C15 C16 -171.64(16)
C11 P1 C15 C16 81.58(18)
Co P1 C15 C16 -39.64(19)
C19 P2 C17 C18 56.6(2)
C12 P2 C17 C18 -53.1(2)
Co P2 C17 C18 -176.51(16)
C17 P2 C19 C20 165.21(18)
C12 P2 C19 C20 -86.1(2)
Co P2 C19 C20 35.4(2)
